data_7706697
loop_
_publ_author_name
'Xu, Han'
'Han, Ying-Zi'
'OuYang, Jie'
'Chen, Zuo-Chang'
'Chen, Hui-Jun'
'Nie, Hong-Hong'
'Tang, Zichao'
'Yang, Shi-Yao'
'Huang, Rong-Bin'
'Zheng, Lan-Sun'
'Teo, Boon K.'

_publ_section_title
;
 Dissection of bicapped octahedral copper hydride cluster to form two
 chiral tetrahedral copper hydride cluster series exhibiting auto
 deracemization and photoluminescence.
;
_journal_issue 11
_journal_name_full 'Dalton transactions (Cambridge, England : 2003)'
_journal_page_first 4028
_journal_page_last 4035
_journal_paper_doi 10.1039/d1dt00031d
_journal_volume 50
_journal_year 2021
_chemical_formula_moiety '1.5(C68 H60 Cu5.333 N4 P4), C2 H4 Cl4, F12 P2'
_chemical_formula_sum 'C104 H94 Cl4 Cu8 F12 N6 P8'
_chemical_formula_weight 2553.73
_space_group_crystal_system trigonal
_space_group_IT_number 147
_space_group_name_Hall '-P 3'
_space_group_name_H-M_alt 'P -3'
_atom_sites_solution_hydrogens mixed
_audit_creation_date 2021-01-24
_audit_creation_method
;
Olex2 1.3-alpha
(compiled 2019.05.22 svn.r3605 for OlexSys, GUI svn.r5790)
;
_audit_update_record
;
2021-02-16 deposited with the CCDC.	2021-02-26 downloaded from the CCDC.
;
_cell_angle_alpha 90
_cell_angle_beta 90
_cell_angle_gamma 120
_cell_formula_units_Z 3
_cell_length_a 25.4756(5)
_cell_length_b 25.4756(5)
_cell_length_c 13.9849(4)
_cell_measurement_reflns_used 5027
_cell_measurement_temperature 100(2)
_cell_measurement_theta_max 64.4200
_cell_measurement_theta_min 3.4560
_cell_volume 7860.3(3)
_computing_molecular_graphics 'Olex2 (Dolomanov et al., 2009)'
_computing_publication_material 'Olex2 (Dolomanov et al., 2009)'
_computing_structure_refinement 'ShelXL (Sheldrick, 2015)'
_computing_structure_solution 'SHELXT 2018/2 (Sheldrick, 2018)'
_diffrn_ambient_temperature 100.15
_diffrn_measured_fraction_theta_full 0.960
_diffrn_measured_fraction_theta_max 0.960
_diffrn_measurement_device 'four-circle diffractometer'
_diffrn_measurement_device_type 'XtaLAB Synergy, Dualflex, HyPix'
_diffrn_measurement_method '\w scans'
_diffrn_radiation_type CuK\a
_diffrn_radiation_wavelength 1.54184
_diffrn_reflns_av_R_equivalents 0.0734
_diffrn_reflns_av_unetI/netI 0.0833
_diffrn_reflns_Laue_measured_fraction_full 0.960
_diffrn_reflns_Laue_measured_fraction_max 0.960
_diffrn_reflns_limit_h_max 29
_diffrn_reflns_limit_h_min -27
_diffrn_reflns_limit_k_max 30
_diffrn_reflns_limit_k_min -29
_diffrn_reflns_limit_l_max 16
_diffrn_reflns_limit_l_min -16
_diffrn_reflns_number 22580
_diffrn_reflns_point_group_measured_fraction_full 0.960
_diffrn_reflns_point_group_measured_fraction_max 0.960
_diffrn_reflns_theta_full 66.739
_diffrn_reflns_theta_max 66.739
_diffrn_reflns_theta_min 3.160
_exptl_absorpt_coefficient_mu 4.434
_exptl_absorpt_correction_T_max 1.00000
_exptl_absorpt_correction_T_min 0.49439
_exptl_absorpt_correction_type multi-scan
_exptl_absorpt_process_details
;
CrysAlisPro 1.171.40.53 (Rigaku Oxford Diffraction, 2019)
Empirical absorption correction using spherical harmonics,
 implemented in SCALE3 ABSPACK scaling algorithm.
;
_exptl_crystal_colour red
_exptl_crystal_colour_primary red
_exptl_crystal_density_diffrn 1.618
_exptl_crystal_density_meas ?
_exptl_crystal_density_method 'not measured'
_exptl_crystal_description needle
_exptl_crystal_F_000 3864
_exptl_crystal_size_max 0.15
_exptl_crystal_size_mid 0.02
_exptl_crystal_size_min 0.02
_refine_diff_density_max 1.503
_refine_diff_density_min -0.810
_refine_diff_density_rms 0.120
_refine_ls_extinction_method none
_refine_ls_goodness_of_fit_ref 1.012
_refine_ls_hydrogen_treatment mixed
_refine_ls_matrix_type full
_refine_ls_number_parameters 774
_refine_ls_number_reflns 8942
_refine_ls_number_restraints 834
_refine_ls_restrained_S_all 0.979
_refine_ls_R_factor_all 0.1232
_refine_ls_R_factor_gt 0.0769
_refine_ls_shift/su_max 0.000
_refine_ls_shift/su_mean 0.000
_refine_ls_structure_factor_coef Fsqd
_refine_ls_weighting_details 'w=1/[\s^2^(Fo^2^)+(0.1400P)^2^] where P=(Fo^2^+2Fc^2^)/3'
_refine_ls_weighting_scheme calc
_refine_ls_wR_factor_gt 0.2073
_refine_ls_wR_factor_ref 0.2367
_reflns_Friedel_coverage 0.000
_reflns_number_gt 5206
_reflns_number_total 8942
_reflns_threshold_expression 'I > 2\s(I)'
_cod_data_source_file d1dt00031d3.cif
_cod_data_source_block 1
_cod_depositor_comments
;
The following automatic conversions were performed:

data item '_exptl_crystal_density_meas' value 'not measured' was
changed to '?' -- the value is perceived as not measured.

Automatic conversion script
Id: cif_fix_values 7556 2019-12-06 15:28:31Z antanas 

 Adding full bibliography for 7706697--7706707.cif.
;
_cod_original_cell_volume 7860.3(4)
_cod_database_code 7706697
_shelx_shelxl_version_number 2018/3
_shelx_space_group_comment
;
The symmetry employed for this shelxl refinement is uniquely defined
by the following loop, which should always be used as a source of
symmetry information in preference to the above space-group names.
They are only intended as comments.
;
_shelx_estimated_absorpt_t_max 0.917
_shelx_estimated_absorpt_t_min 0.556
_olex2_refinement_description
;
1. Fixed Uiso
 At 1.2 times of:
  All C(H) groups, All C(H,H) groups
2. Restrained distances
 HF-Cu6 \\sim HF-Cu6_$3 \\sim HF-Cu6_$4
 with sigma of 0.02
 H-Cu2 \\sim H-Cu3 \\sim H-Cu3_$2
 with sigma of 0.02
 HC-Cu2 \\sim HC-Cu2_$1 \\sim HC-Cu3
 with sigma of 0.02
 HA-Cu1 \\sim HA-Cu2 \\sim HA-Cu2_$1 \\sim HA-Cu2_$2
 with sigma of 0.02
 HD-Cu4 \\sim HD-Cu3 \\sim HD-Cu3_$1 \\sim HD-Cu3_$2
 with sigma of 0.02
3. Uiso/Uaniso restraints and constraints
All non-hydrogen atoms have similar U: within 2A with sigma of 0.02 and sigma
for terminal atoms of 0.04 within 2A
Uanis(C52) \\sim Ueq: with sigma of 0.01 and sigma for terminal atoms of 0.02
Uanis(HD) \\sim Ueq: with sigma of 0.01 and sigma for terminal atoms of 0.02
: with sigma of 0.001 and sigma for terminal atoms of 0.002
4. Same fragment restrains
{C12, C13, C14, C15, C16, C17} sigma for 1-2: 0.02, 1-3: 0.04
as
{C12', C13', C14', C15', C16', C17'}
{P4, F1, F2, F3, F4, F5, F6} sigma for 1-2: 0.02, 1-3: 0.04
as
{P4', F1', F2', F3', F4', F5', F6'}
5. Others
 Sof(C12')=Sof(C13')=Sof(H13')=Sof(C14')=Sof(H14')=Sof(C15')=Sof(H15')=
 Sof(C16')=Sof(H16')=Sof(C17')=Sof(H17')=1-FVAR(1)
 Sof(C12)=Sof(C13)=Sof(H13)=Sof(C14)=Sof(H14)=Sof(C15)=Sof(H15)=Sof(C16)=
 Sof(H16)=Sof(C17)=Sof(H17)=FVAR(1)
 Sof(P4')=Sof(F1')=Sof(F2')=Sof(F3')=Sof(F4')=Sof(F5')=Sof(F6')=1-FVAR(2)
 Sof(P4)=Sof(F1)=Sof(F2)=Sof(F3)=Sof(F4)=Sof(F5)=Sof(F6)=FVAR(2)
 Fixed Sof: HA(0.03333) HB(0.3) H(0.66667) HC(0.66667) HF(0.66667)
 Fixed Uiso: HA(0.06) HB(0.06) H(0.06) HC(0.06) HE(0.06) HF(0.06)
6.a Secondary CH2 refined with riding coordinates:
 C52(H52A,H52B)
6.b Aromatic/amide H refined with riding coordinates:
 C2(H2), C3(H3), C4(H4), C5(H5), C7(H7), C8(H8), C9(H9), C10(H10), C11(H11),
 C13(H13), C14(H14), C15(H15), C16(H16), C17(H17), C13'(H13'), C14'(H14'),
 C15'(H15'), C16'(H16'), C17'(H17'), C19(H19), C20(H20), C21(H21), C22(H22),
 C24(H24), C25(H25), C26(H26), C27(H27), C28(H28), C30(H30), C31(H31), C32(H32),
  C33(H33), C34(H34), C36(H36), C37(H37), C38(H38), C39(H39), C41(H41),
 C42(H42), C43(H43), C44(H44), C45(H45), C47(H47), C48(H48), C49(H49), C50(H50),
  C51(H51)
;
_olex2_submission_special_instructions 'No special instructions were received'

loop_
_space_group_symop_operation_xyz
'x, y, z'
'-y, x-y, z'
'-x+y, -x, z'
'-x, -y, -z'
'y, -x+y, -z'
'x-y, x, -z'

loop_
_atom_site_label
_atom_site_type_symbol
_atom_site_fract_x
_atom_site_fract_y
_atom_site_fract_z
_atom_site_U_iso_or_equiv
_atom_site_adp_type
_atom_site_occupancy
_atom_site_site_symmetry_order
_atom_site_calc_flag
_atom_site_refinement_flags_posn
_atom_site_refinement_flags_adp
_atom_site_refinement_flags_occupancy
_atom_site_disorder_assembly
_atom_site_disorder_group
Cu1 Cu 0.666667 0.333333 0.63141(12) 0.0444(4) Uani 1 3 d DS T P . .
Cu2 Cu 0.64756(5) 0.37933(5) 0.46322(8) 0.0604(3) Uani 1 1 d D . . . .
Cu3 Cu 0.60197(5) 0.31438(5) 0.31049(8) 0.0607(3) Uani 1 1 d D . . . .
Cu4 Cu 0.666667 0.333333 0.13868(13) 0.0516(5) Uani 1 3 d DS T P . .
Cu5 Cu 0.000000 0.000000 0.75049(13) 0.0500(5) Uani 1 3 d S T P . .
Cu6 Cu 0.06243(5) 0.05202(5) 0.57741(8) 0.0605(3) Uani 1 1 d D . . . .
HA H 0.666667 0.333333 0.5142(9) 0.060 Uiso 0.1 3 d DS U P . .
HB H 0.666667 0.333333 0.452(9) 0.060 Uiso 0.9 3 d S U P . .
H H 0.6471(14) 0.381(3) 0.350(3) 0.060 Uiso 0.6667 1 d D U P . .
HC H 0.588(4) 0.3104(14) 0.430(3) 0.060 Uiso 0.6667 1 d D U P . .
HD H 0.666667 0.333333 0.2567(8) 0.08(2) Uani 1 3 d DS TU P . .
HE H 0.000000 0.000000 0.621(8) 0.060 Uiso 1 3 d S U P . .
HF H 0.069(4) 0.057(3) 0.462(2) 0.060 Uiso 0.6667 1 d D U P . .
P1 P 0.63125(8) 0.43768(8) 0.55988(14) 0.0504(5) Uani 1 1 d . U . . .
P2 P 0.52878(8) 0.29742(9) 0.21050(14) 0.0561(5) Uani 1 1 d . U . . .
P3 P 0.13510(8) 0.10941(9) 0.67728(14) 0.0541(5) Uani 1 1 d . U . . .
N1 N 0.6942(2) 0.4190(2) 0.6970(4) 0.0379(12) Uani 1 1 d . U . . .
N2 N 0.6109(3) 0.3629(2) 0.0749(4) 0.0474(13) Uani 1 1 d . U . . .
N3 N 0.0843(2) 0.0235(2) 0.8141(4) 0.0465(13) Uani 1 1 d . U . . .
C1 C 0.6833(3) 0.4620(3) 0.6630(5) 0.0431(15) Uani 1 1 d . U . . .
C2 C 0.7095(3) 0.5193(3) 0.7024(5) 0.0504(16) Uani 1 1 d . U . . .
H2 H 0.701435 0.548861 0.675919 0.061 Uiso 1 1 calc R U . . .
C3 C 0.7473(3) 0.5335(3) 0.7803(5) 0.0512(17) Uani 1 1 d . U . . .
H3 H 0.765997 0.572811 0.807900 0.061 Uiso 1 1 calc R U . . .
C4 C 0.7573(3) 0.4891(3) 0.8171(5) 0.0460(16) Uani 1 1 d . U . . .
H4 H 0.782423 0.497044 0.871592 0.055 Uiso 1 1 calc R U . . .
C5 C 0.7306(3) 0.4336(3) 0.7742(4) 0.0405(14) Uani 1 1 d . U . . .
H5 H 0.738068 0.403522 0.800265 0.049 Uiso 1 1 calc R U . . .
C6 C 0.6438(3) 0.5076(3) 0.5042(5) 0.0487(16) Uani 1 1 d . U . . .
C7 C 0.6987(4) 0.5447(3) 0.4617(6) 0.0605(19) Uani 1 1 d . U . . .
H7 H 0.730683 0.535985 0.468817 0.073 Uiso 1 1 calc R U . . .
C8 C 0.7083(4) 0.5948(4) 0.4083(6) 0.068(2) Uani 1 1 d . U . . .
H8 H 0.746883 0.620793 0.380632 0.081 Uiso 1 1 calc R U . . .
C9 C 0.6615(4) 0.6066(4) 0.3957(6) 0.063(2) Uani 1 1 d . U . . .
H9 H 0.667633 0.640171 0.357878 0.075 Uiso 1 1 calc R U . . .
C10 C 0.6069(4) 0.5706(4) 0.4369(6) 0.066(2) Uani 1 1 d . U . . .
H10 H 0.574983 0.579164 0.427707 0.079 Uiso 1 1 calc R U . . .
C11 C 0.5969(4) 0.5204(4) 0.4936(5) 0.0575(18) Uani 1 1 d . U . . .
H11 H 0.558939 0.495807 0.523874 0.069 Uiso 1 1 calc R U . . .
C12 C 0.5585(7) 0.4023(7) 0.6128(15) 0.057(3) Uani 0.701(18) 1 d D U P A 1
C13 C 0.5136(6) 0.3464(6) 0.5753(12) 0.062(3) Uani 0.701(18) 1 d D U P A 1
H13 H 0.521922 0.329000 0.521443 0.074 Uiso 0.701(18) 1 calc R U P A 1
C14 C 0.4574(6) 0.3174(7) 0.6178(13) 0.079(4) Uani 0.701(18) 1 d D U P A 1
H14 H 0.426952 0.280043 0.591736 0.094 Uiso 0.701(18) 1 calc R U P A 1
C15 C 0.4438(7) 0.3402(9) 0.6955(13) 0.074(4) Uani 0.701(18) 1 d D U P A 1
H15 H 0.404782 0.318131 0.724004 0.089 Uiso 0.701(18) 1 calc R U P A 1
C16 C 0.4858(6) 0.3946(8) 0.7328(11) 0.073(4) Uani 0.701(18) 1 d D U P A 1
H16 H 0.475763 0.411865 0.784894 0.087 Uiso 0.701(18) 1 calc R U P A 1
C17 C 0.5445(6) 0.4249(7) 0.6927(11) 0.062(3) Uani 0.701(18) 1 d D U P A 1
H17 H 0.574831 0.461448 0.721002 0.074 Uiso 0.701(18) 1 calc R U P A 1
C12' C 0.5576(17) 0.4127(17) 0.629(4) 0.059(6) Uani 0.299(18) 1 d D U P A 2
C13' C 0.5088(13) 0.3531(14) 0.621(3) 0.067(5) Uani 0.299(18) 1 d D U P A 2
H13' H 0.512546 0.325411 0.580250 0.080 Uiso 0.299(18) 1 calc R U P A 2
C14' C 0.4561(15) 0.3339(17) 0.671(4) 0.073(7) Uani 0.299(18) 1 d D U P A 2
H14' H 0.422916 0.294264 0.660474 0.088 Uiso 0.299(18) 1 calc R U P A 2
C15' C 0.4509(12) 0.3712(15) 0.735(2) 0.072(6) Uani 0.299(18) 1 d D U P A 2
H15' H 0.414766 0.357168 0.770803 0.086 Uiso 0.299(18) 1 calc R U P A 2
C16' C 0.4979(13) 0.4289(17) 0.746(2) 0.070(6) Uani 0.299(18) 1 d D U P A 2
H16' H 0.494560 0.454500 0.792455 0.084 Uiso 0.299(18) 1 calc R U P A 2
C17' C 0.5513(12) 0.4512(15) 0.692(2) 0.063(6) Uani 0.299(18) 1 d D U P A 2
H17' H 0.582576 0.492238 0.697713 0.075 Uiso 0.299(18) 1 calc R U P A 2
C18 C 0.5547(3) 0.3477(3) 0.1049(5) 0.0516(17) Uani 1 1 d . U . . .
C19 C 0.5202(4) 0.3687(4) 0.0624(5) 0.0588(19) Uani 1 1 d . U . . .
H19 H 0.480796 0.356845 0.085736 0.071 Uiso 1 1 calc R U . . .
C20 C 0.5441(4) 0.4080(4) -0.0164(6) 0.065(2) Uani 1 1 d . U . . .
H20 H 0.521080 0.422897 -0.047652 0.078 Uiso 1 1 calc R U . . .
C21 C 0.6015(4) 0.4244(3) -0.0471(5) 0.0548(18) Uani 1 1 d . U . . .
H21 H 0.619496 0.451660 -0.099088 0.066 Uiso 1 1 calc R U . . .
C22 C 0.6324(3) 0.4004(3) -0.0008(5) 0.0492(16) Uani 1 1 d . U . . .
H22 H 0.671534 0.410966 -0.023931 0.059 Uiso 1 1 calc R U . . .
C23 C 0.4736(3) 0.3135(4) 0.2639(6) 0.0598(19) Uani 1 1 d . U . . .
C24 C 0.4138(3) 0.2697(4) 0.2805(6) 0.068(2) Uani 1 1 d . U . . .
H24 H 0.398486 0.229632 0.257017 0.082 Uiso 1 1 calc R U . . .
C25 C 0.3765(4) 0.2844(5) 0.3315(7) 0.080(3) Uani 1 1 d . U . . .
H25 H 0.335644 0.254227 0.343795 0.096 Uiso 1 1 calc R U . . .
C26 C 0.3980(4) 0.3426(5) 0.3646(7) 0.082(3) Uani 1 1 d . U . . .
H26 H 0.371800 0.352076 0.399499 0.099 Uiso 1 1 calc R U . . .
C27 C 0.4558(4) 0.3863(4) 0.3479(6) 0.075(2) Uani 1 1 d . U . . .
H27 H 0.469937 0.426726 0.368596 0.090 Uiso 1 1 calc R U . . .
C28 C 0.4941(4) 0.3715(4) 0.3004(6) 0.069(2) Uani 1 1 d . U . . .
H28 H 0.535502 0.401583 0.292418 0.083 Uiso 1 1 calc R U . . .
C29 C 0.4870(3) 0.2218(4) 0.1602(6) 0.0584(19) Uani 1 1 d . U . . .
C30 C 0.4471(3) 0.2072(4) 0.0850(6) 0.064(2) Uani 1 1 d . U . . .
H30 H 0.440499 0.237385 0.056992 0.076 Uiso 1 1 calc R U . . .
C31 C 0.4163(4) 0.1475(4) 0.0497(7) 0.074(2) Uani 1 1 d . U . . .
H31 H 0.388836 0.137599 -0.002111 0.089 Uiso 1 1 calc R U . . .
C32 C 0.4255(5) 0.1036(4) 0.0891(7) 0.084(3) Uani 1 1 d . U . . .
H32 H 0.404386 0.063405 0.064911 0.101 Uiso 1 1 calc R U . . .
C33 C 0.4653(5) 0.1180(4) 0.1639(7) 0.082(3) Uani 1 1 d . U . . .
H33 H 0.471539 0.087491 0.191451 0.098 Uiso 1 1 calc R U . . .
C34 C 0.4968(4) 0.1772(4) 0.2002(6) 0.070(2) Uani 1 1 d . U . . .
H34 H 0.524594 0.186884 0.251472 0.083 Uiso 1 1 calc R U . . .
C35 C 0.1390(3) 0.0685(3) 0.7840(5) 0.0488(16) Uani 1 1 d . U . . .
C36 C 0.1915(3) 0.0805(3) 0.8276(6) 0.0567(18) Uani 1 1 d . U . . .
H36 H 0.228811 0.112876 0.804733 0.068 Uiso 1 1 calc R U . . .
C37 C 0.1915(4) 0.0467(4) 0.9043(6) 0.063(2) Uani 1 1 d . U . . .
H37 H 0.228211 0.054927 0.934661 0.075 Uiso 1 1 calc R U . . .
C38 C 0.1367(3) 0.0007(3) 0.9351(5) 0.0548(18) Uani 1 1 d . U . . .
H38 H 0.134590 -0.024123 0.987397 0.066 Uiso 1 1 calc R U . . .
C39 C 0.0839(3) -0.0094(3) 0.8891(5) 0.0480(16) Uani 1 1 d . U . . .
H39 H 0.046052 -0.040953 0.911906 0.058 Uiso 1 1 calc R U . . .
C40 C 0.2101(3) 0.1415(3) 0.6244(6) 0.0593(19) Uani 1 1 d . U . . .
C41 C 0.2469(4) 0.2022(4) 0.6084(6) 0.070(2) Uani 1 1 d . U . . .
H41 H 0.235690 0.230367 0.631267 0.084 Uiso 1 1 calc R U . . .
C42 C 0.3012(4) 0.2227(4) 0.5580(8) 0.087(3) Uani 1 1 d . U . . .
H42 H 0.326586 0.264774 0.545557 0.105 Uiso 1 1 calc R U . . .
C43 C 0.3180(4) 0.1816(4) 0.5263(8) 0.090(3) Uani 1 1 d . U . . .
H43 H 0.355314 0.195584 0.493436 0.108 Uiso 1 1 calc R U . . .
C44 C 0.2805(4) 0.1204(4) 0.5427(7) 0.083(3) Uani 1 1 d . U . . .
H44 H 0.291723 0.092103 0.520887 0.100 Uiso 1 1 calc R U . . .
C45 C 0.2271(4) 0.1009(4) 0.5905(6) 0.072(2) Uani 1 1 d . U . . .
H45 H 0.201131 0.058724 0.600809 0.087 Uiso 1 1 calc R U . . .
C46 C 0.1315(3) 0.1727(4) 0.7287(6) 0.0612(19) Uani 1 1 d . U . . .
C47 C 0.0853(4) 0.1846(4) 0.6950(7) 0.068(2) Uani 1 1 d . U . . .
H47 H 0.059177 0.161309 0.644307 0.082 Uiso 1 1 calc R U . . .
C48 C 0.0792(5) 0.2302(4) 0.7367(8) 0.084(3) Uani 1 1 d . U . . .
H48 H 0.047689 0.237171 0.716113 0.101 Uiso 1 1 calc R U . . .
C49 C 0.1173(5) 0.2650(4) 0.8064(7) 0.079(2) Uani 1 1 d . U . . .
H49 H 0.113072 0.296997 0.833068 0.095 Uiso 1 1 calc R U . . .
C50 C 0.1622(4) 0.2546(4) 0.8392(6) 0.067(2) Uani 1 1 d . U . . .
H50 H 0.188547 0.279417 0.888499 0.080 Uiso 1 1 calc R U . . .
C51 C 0.1694(4) 0.2091(3) 0.8019(6) 0.0611(19) Uani 1 1 d . U . . .
H51 H 0.200355 0.202213 0.825800 0.073 Uiso 1 1 calc R U . . .
C52 C 0.3183(7) 0.3432(5) 0.1617(9) 0.120(4) Uani 1 1 d . U . . .
H52A H 0.299734 0.330438 0.097581 0.144 Uiso 1 1 calc R U . . .
H52B H 0.338453 0.319552 0.177018 0.144 Uiso 1 1 calc R U . . .
Cl1 Cl 0.37398(19) 0.42168(16) 0.1582(2) 0.1258(11) Uani 1 1 d . U . . .
Cl2 Cl 0.26183(14) 0.32628(12) 0.2446(3) 0.1160(11) Uani 1 1 d . U . . .
P4 P 0.3372(4) 0.2627(4) -0.0649(7) 0.065(2) Uani 0.663(19) 1 d D U P B 1
F1 F 0.3829(6) 0.3328(4) -0.0699(9) 0.094(3) Uani 0.663(19) 1 d D U P B 1
F2 F 0.3904(6) 0.2511(7) -0.0960(11) 0.083(4) Uani 0.663(19) 1 d D U P B 1
F3 F 0.3549(9) 0.2629(9) 0.0445(9) 0.089(6) Uani 0.663(19) 1 d D U P B 1
F4 F 0.2847(4) 0.2752(7) -0.0352(7) 0.088(4) Uani 0.663(19) 1 d D U P B 1
F5 F 0.3198(6) 0.2627(9) -0.1727(8) 0.102(5) Uani 0.663(19) 1 d D U P B 1
F6 F 0.2911(7) 0.1933(5) -0.0576(10) 0.120(5) Uani 0.663(19) 1 d D U P B 1
P4' P 0.3372(7) 0.2517(8) -0.0587(13) 0.062(4) Uani 0.337(19) 1 d D U P B 2
F1' F 0.3502(14) 0.3174(11) -0.0742(17) 0.102(6) Uani 0.337(19) 1 d D U P B 2
F2' F 0.4047(8) 0.2736(12) -0.090(2) 0.076(7) Uani 0.337(19) 1 d D U P B 2
F3' F 0.3600(12) 0.2679(14) 0.0493(14) 0.058(8) Uani 0.337(19) 1 d D U P B 2
F4' F 0.2702(7) 0.2321(14) -0.0275(13) 0.093(7) Uani 0.337(19) 1 d D U P B 2
F5' F 0.3143(12) 0.2351(10) -0.1653(14) 0.076(6) Uani 0.337(19) 1 d D U P B 2
F6' F 0.3223(12) 0.1849(7) -0.0449(15) 0.094(6) Uani 0.337(19) 1 d D U P B 2

loop_
_atom_site_aniso_label
_atom_site_aniso_U_11
_atom_site_aniso_U_22
_atom_site_aniso_U_33
_atom_site_aniso_U_23
_atom_site_aniso_U_13
_atom_site_aniso_U_12
Cu1 0.0374(6) 0.0374(6) 0.0586(11) 0.000 0.000 0.0187(3)
Cu2 0.0797(8) 0.0619(7) 0.0548(7) -0.0136(5) -0.0178(6) 0.0467(6)
Cu3 0.0510(7) 0.0639(7) 0.0534(7) 0.0066(5) -0.0058(5) 0.0185(5)
Cu4 0.0479(6) 0.0479(6) 0.0591(12) 0.000 0.000 0.0240(3)
Cu5 0.0413(6) 0.0413(6) 0.0674(12) 0.000 0.000 0.0207(3)
Cu6 0.0570(7) 0.0502(6) 0.0605(7) 0.0045(5) -0.0055(5) 0.0164(5)
HD 0.07(2) 0.07(2) 0.09(3) 0.000 0.000 0.037(11)
P1 0.0553(11) 0.0472(10) 0.0562(12) -0.0081(8) -0.0148(9) 0.0313(9)
P2 0.0421(10) 0.0614(12) 0.0549(12) 0.0009(9) -0.0018(8) 0.0184(9)
P3 0.0453(10) 0.0519(11) 0.0562(12) 0.0037(9) -0.0005(8) 0.0177(9)
N1 0.036(3) 0.036(3) 0.042(3) 0.005(2) 0.001(2) 0.018(2)
N2 0.047(3) 0.042(3) 0.052(3) -0.002(3) -0.002(3) 0.022(3)
N3 0.043(3) 0.038(3) 0.054(3) -0.002(3) 0.001(3) 0.017(2)
C1 0.041(3) 0.044(3) 0.051(4) -0.007(3) -0.002(3) 0.026(3)
C2 0.056(4) 0.042(4) 0.058(4) -0.001(3) -0.003(3) 0.028(3)
C3 0.052(4) 0.040(4) 0.061(5) -0.008(3) -0.008(3) 0.022(3)
C4 0.044(4) 0.046(4) 0.045(4) -0.003(3) -0.005(3) 0.022(3)
C5 0.041(3) 0.042(3) 0.037(4) 0.006(3) -0.002(3) 0.020(3)
C6 0.057(4) 0.049(4) 0.052(4) -0.012(3) -0.016(3) 0.035(3)
C7 0.061(5) 0.051(4) 0.074(5) -0.004(4) -0.010(4) 0.031(4)
C8 0.072(5) 0.059(5) 0.070(5) -0.002(4) -0.004(4) 0.031(4)
C9 0.086(6) 0.049(4) 0.056(5) -0.004(3) -0.012(4) 0.036(4)
C10 0.087(6) 0.064(5) 0.067(5) 0.000(4) -0.012(4) 0.053(4)
C11 0.069(5) 0.066(5) 0.055(4) -0.009(4) -0.007(4) 0.048(4)
C12 0.052(5) 0.061(6) 0.064(7) 0.004(5) -0.015(5) 0.032(5)
C13 0.052(5) 0.064(6) 0.074(8) -0.001(6) -0.022(6) 0.032(5)
C14 0.058(6) 0.074(7) 0.089(9) 0.026(7) -0.023(7) 0.022(5)
C15 0.056(6) 0.084(8) 0.080(9) 0.026(7) -0.002(6) 0.033(6)
C16 0.049(6) 0.088(8) 0.076(7) 0.021(7) -0.004(6) 0.031(6)
C17 0.050(5) 0.066(7) 0.072(6) 0.016(6) -0.004(5) 0.031(5)
C12' 0.046(8) 0.066(9) 0.067(9) 0.004(8) -0.012(8) 0.028(8)
C13' 0.051(7) 0.072(8) 0.074(9) 0.019(8) -0.018(8) 0.029(7)
C14' 0.055(8) 0.080(9) 0.079(10) 0.020(9) -0.011(9) 0.030(8)
C15' 0.050(10) 0.087(11) 0.071(11) 0.030(10) -0.014(10) 0.029(10)
C16' 0.052(9) 0.086(11) 0.069(10) 0.017(10) -0.009(8) 0.032(10)
C17' 0.045(8) 0.079(10) 0.066(9) 0.012(10) -0.008(7) 0.032(9)
C18 0.045(4) 0.060(4) 0.046(4) -0.006(3) -0.003(3) 0.023(3)
C19 0.054(4) 0.078(5) 0.051(4) 0.002(4) -0.003(3) 0.038(4)
C20 0.068(5) 0.074(5) 0.065(5) -0.005(4) -0.014(4) 0.045(4)
C21 0.064(5) 0.051(4) 0.050(4) 0.000(3) -0.009(4) 0.029(4)
C22 0.047(4) 0.045(4) 0.050(4) -0.004(3) -0.002(3) 0.019(3)
C23 0.049(4) 0.064(5) 0.061(5) -0.009(4) -0.002(3) 0.024(4)
C24 0.048(4) 0.070(5) 0.069(5) -0.009(4) 0.002(4) 0.017(4)
C25 0.044(4) 0.092(6) 0.094(6) -0.018(5) 0.006(4) 0.027(4)
C26 0.059(5) 0.097(6) 0.080(6) -0.026(5) 0.002(4) 0.030(5)
C27 0.073(5) 0.082(6) 0.064(5) -0.012(4) 0.001(4) 0.033(5)
C28 0.059(5) 0.073(5) 0.073(5) -0.005(4) 0.004(4) 0.030(4)
C29 0.042(4) 0.063(4) 0.063(5) 0.001(4) 0.010(3) 0.020(3)
C30 0.046(4) 0.068(5) 0.076(5) 0.004(4) 0.007(4) 0.027(4)
C31 0.052(5) 0.076(6) 0.072(6) -0.018(5) -0.002(4) 0.015(4)
C32 0.084(6) 0.062(5) 0.085(7) -0.006(5) 0.022(5) 0.021(5)
C33 0.096(6) 0.058(5) 0.088(6) 0.018(5) 0.028(5) 0.036(5)
C34 0.064(5) 0.069(5) 0.063(5) 0.013(4) 0.008(4) 0.025(4)
C35 0.039(3) 0.050(4) 0.054(4) -0.002(3) -0.004(3) 0.021(3)
C36 0.044(4) 0.057(4) 0.064(5) 0.004(4) 0.001(3) 0.021(3)
C37 0.048(4) 0.065(5) 0.080(5) -0.001(4) -0.010(4) 0.031(4)
C38 0.062(4) 0.055(4) 0.058(4) 0.000(3) -0.010(4) 0.037(4)
C39 0.053(4) 0.045(4) 0.051(4) 0.005(3) 0.002(3) 0.028(3)
C40 0.055(4) 0.053(4) 0.061(5) 0.001(3) 0.009(3) 0.021(3)
C41 0.066(5) 0.053(4) 0.087(6) -0.002(4) 0.017(4) 0.026(4)
C42 0.068(5) 0.056(5) 0.121(7) 0.002(5) 0.030(5) 0.019(4)
C43 0.067(5) 0.071(6) 0.128(8) 0.006(5) 0.039(5) 0.032(5)
C44 0.082(6) 0.069(5) 0.099(7) 0.003(5) 0.027(5) 0.037(5)
C45 0.063(5) 0.059(5) 0.091(6) 0.009(4) 0.020(4) 0.028(4)
C46 0.044(4) 0.057(4) 0.077(5) 0.014(4) 0.007(4) 0.020(3)
C47 0.054(4) 0.059(5) 0.087(6) 0.021(4) 0.005(4) 0.024(4)
C48 0.077(6) 0.073(6) 0.119(8) 0.028(5) 0.009(5) 0.050(5)
C49 0.093(6) 0.060(5) 0.094(7) 0.008(5) 0.012(5) 0.045(5)
C50 0.078(5) 0.067(5) 0.068(5) 0.002(4) 0.009(4) 0.045(4)
C51 0.056(4) 0.056(4) 0.072(5) 0.000(4) -0.009(4) 0.029(4)
C52 0.162(8) 0.098(6) 0.111(7) -0.010(5) -0.028(6) 0.074(6)
Cl1 0.163(3) 0.124(3) 0.121(3) 0.0135(19) 0.016(2) 0.095(2)
Cl2 0.114(2) 0.0691(16) 0.175(3) -0.0249(17) -0.035(2) 0.0538(16)
P4 0.046(3) 0.084(4) 0.069(4) -0.006(3) 0.003(2) 0.035(3)
F1 0.066(6) 0.076(6) 0.142(8) 0.005(5) -0.001(6) 0.036(5)
F2 0.075(7) 0.113(9) 0.097(7) -0.003(7) 0.007(6) 0.074(7)
F3 0.087(10) 0.114(11) 0.080(11) 0.002(9) 0.011(8) 0.059(8)
F4 0.058(5) 0.133(9) 0.087(6) -0.011(6) -0.001(4) 0.059(6)
F5 0.061(6) 0.174(13) 0.066(6) 0.007(7) 0.002(4) 0.057(8)
F6 0.109(9) 0.085(7) 0.124(9) -0.014(6) 0.012(7) 0.017(7)
P4' 0.042(5) 0.080(6) 0.066(6) 0.007(5) 0.004(4) 0.031(4)
F1' 0.098(13) 0.114(13) 0.120(12) -0.001(10) -0.006(12) 0.073(11)
F2' 0.044(8) 0.104(14) 0.060(10) -0.004(10) 0.013(7) 0.023(8)
F3' 0.046(11) 0.091(14) 0.053(14) -0.016(12) -0.008(10) 0.047(10)
F4' 0.056(9) 0.133(15) 0.086(11) 0.031(12) 0.017(7) 0.044(10)
F5' 0.063(10) 0.084(12) 0.072(11) 0.003(9) -0.004(8) 0.030(9)
F6' 0.095(12) 0.080(10) 0.096(11) 0.007(8) -0.020(10) 0.036(9)

loop_
_atom_type_symbol
_atom_type_description
_atom_type_scat_dispersion_real
_atom_type_scat_dispersion_imag
_atom_type_scat_source
C C 0.0181 0.0091 'International Tables Vol C Tables 4.2.6.8 and 6.1.1.4'
H H 0.0000 0.0000 'International Tables Vol C Tables 4.2.6.8 and 6.1.1.4'
Cl Cl 0.3639 0.7018 'International Tables Vol C Tables 4.2.6.8 and 6.1.1.4'
Cu Cu -1.9646 0.5888 'International Tables Vol C Tables 4.2.6.8 and 6.1.1.4'
F F 0.0727 0.0534 'International Tables Vol C Tables 4.2.6.8 and 6.1.1.4'
N N 0.0311 0.0180 'International Tables Vol C Tables 4.2.6.8 and 6.1.1.4'
P P 0.2955 0.4335 'International Tables Vol C Tables 4.2.6.8 and 6.1.1.4'

loop_
_geom_angle_atom_site_label_1
_geom_angle_atom_site_label_2
_geom_angle_atom_site_label_3
_geom_angle
_geom_angle_site_symmetry_1
_geom_angle_site_symmetry_3
_geom_angle_publ_flag
Cu2 Cu1 Cu2 54.83(5) 3_665 . ?
Cu2 Cu1 Cu2 54.83(5) 2_655 . ?
Cu2 Cu1 Cu2 54.83(5) 3_665 2_655 ?
Cu2 Cu1 HA 32.12(3) 2_655 . ?
Cu2 Cu1 HA 32.12(3) 3_665 . ?
Cu2 Cu1 HA 32.12(3) . . ?
N1 Cu1 Cu2 108.79(14) 3_665 2_655 ?
N1 Cu1 Cu2 88.26(13) 3_665 3_665 ?
N1 Cu1 Cu2 88.26(14) 2_655 2_655 ?
N1 Cu1 Cu2 142.98(14) 3_665 . ?
N1 Cu1 Cu2 142.98(14) 2_655 3_665 ?
N1 Cu1 Cu2 108.79(14) . 3_665 ?
N1 Cu1 Cu2 142.98(14) . 2_655 ?
N1 Cu1 Cu2 88.26(13) . . ?
N1 Cu1 Cu2 108.79(14) 2_655 . ?
N1 Cu1 HA 115.41(14) . . ?
N1 Cu1 HA 115.41(14) 2_655 . ?
N1 Cu1 HA 115.41(14) 3_665 . ?
N1 Cu1 N1 102.94(16) 2_655 . ?
N1 Cu1 N1 102.93(17) 3_665 2_655 ?
N1 Cu1 N1 102.93(17) 3_665 . ?
Cu1 Cu2 HA 32.1(4) . . ?
Cu1 Cu2 HB 64(5) . . ?
Cu1 Cu2 H 149(3) . . ?
Cu1 Cu2 HC 92.6(5) . . ?
Cu2 Cu2 Cu1 62.58(2) 2_655 . ?
Cu2 Cu2 Cu1 62.58(2) 3_665 . ?
Cu2 Cu2 Cu2 60.0 2_655 3_665 ?
Cu2 Cu2 Cu3 60.45(4) 3_665 3_665 ?
Cu2 Cu2 Cu3 89.84(3) 3_665 . ?
Cu2 Cu2 Cu3 89.82(3) 2_655 3_665 ?
Cu2 Cu2 Cu3 60.48(4) 2_655 . ?
Cu2 Cu2 HA 38.8(2) 3_665 . ?
Cu2 Cu2 HA 38.8(2) 2_655 . ?
Cu2 Cu2 HB 30.5(9) 2_655 . ?
Cu2 Cu2 HB 30.5(9) 3_665 . ?
Cu2 Cu2 H 91(3) 3_665 . ?
Cu2 Cu2 H 91(3) 2_655 . ?
Cu2 Cu2 HC 41.6(19) 2_655 . ?
Cu2 Cu2 HC 99(3) 3_665 . ?
Cu3 Cu2 Cu1 123.01(5) 3_665 . ?
Cu3 Cu2 Cu1 123.05(5) . . ?
Cu3 Cu2 Cu3 58.68(5) . 3_665 ?
Cu3 Cu2 HA 95.8(3) . . ?
Cu3 Cu2 HA 95.7(3) 3_665 . ?
Cu3 Cu2 HB 68(4) . . ?
Cu3 Cu2 HB 68(4) 3_665 . ?
Cu3 Cu2 H 35.4(19) . . ?
Cu3 Cu2 H 35.3(19) 3_665 . ?
Cu3 Cu2 HC 97(3) 3_665 . ?
Cu3 Cu2 HC 40(2) . . ?
HA Cu2 HB 32(5) . . ?
HA Cu2 H 117(3) . . ?
HA Cu2 HC 78.9(14) . . ?
HB Cu2 H 86(6) . . ?
HB Cu2 HC 68(3) . . ?
H Cu2 HC 75(2) . . ?
P1 Cu2 Cu1 84.07(6) . . ?
P1 Cu2 Cu2 130.46(7) . 3_665 ?
P1 Cu2 Cu2 135.41(7) . 2_655 ?
P1 Cu2 Cu3 139.68(7) . . ?
P1 Cu2 Cu3 134.49(8) . 3_665 ?
P1 Cu2 HA 116.1(4) . . ?
P1 Cu2 HB 148(5) . . ?
P1 Cu2 H 126(3) . . ?
P1 Cu2 HC 120(3) . . ?
Cu2 Cu3 Cu2 59.07(5) . 2_655 ?
Cu2 Cu3 Cu4 123.80(5) . . ?
Cu2 Cu3 Cu4 123.77(5) 2_655 . ?
Cu2 Cu3 H 90(3) 2_655 . ?
Cu2 Cu3 H 35.3(19) . . ?
Cu2 Cu3 HC 41(2) 2_655 . ?
Cu2 Cu3 HC 41(2) . . ?
Cu2 Cu3 HD 97.2(3) 2_655 . ?
Cu2 Cu3 HD 97.2(3) . . ?
Cu3 Cu3 Cu2 60.68(4) 3_665 . ?
Cu3 Cu3 Cu2 90.18(3) 2_655 . ?
Cu3 Cu3 Cu2 60.64(4) 2_655 2_655 ?
Cu3 Cu3 Cu2 90.16(3) 3_665 2_655 ?
Cu3 Cu3 Cu3 60.0 3_665 2_655 ?
Cu3 Cu3 Cu4 63.16(2) 2_655 . ?
Cu3 Cu3 Cu4 63.16(2) 3_665 . ?
Cu3 Cu3 H 92(3) 2_655 . ?
Cu3 Cu3 H 37.0(18) 3_665 . ?
Cu3 Cu3 HC 99(3) 2_655 . ?
Cu3 Cu3 HC 99(3) 3_665 . ?
Cu3 Cu3 HD 39.6(2) 3_665 . ?
Cu3 Cu3 HD 39.6(2) 2_655 . ?
Cu4 Cu3 H 93.6(5) . . ?
Cu4 Cu3 HC 159(3) . . ?
Cu4 Cu3 HD 31.4(4) . . ?
H Cu3 HC 75(2) . . ?
H Cu3 HD 76.2(14) . . ?
HC Cu3 HD 128(3) . . ?
P2 Cu3 Cu2 140.00(7) . 2_655 ?
P2 Cu3 Cu2 135.72(8) . . ?
P2 Cu3 Cu3 129.83(7) . 3_665 ?
P2 Cu3 Cu3 133.72(7) . 2_655 ?
P2 Cu3 Cu4 81.77(6) . . ?
P2 Cu3 H 121(3) . . ?
P2 Cu3 HC 119(3) . . ?
P2 Cu3 HD 113.2(4) . . ?
Cu3 Cu4 Cu3 53.67(5) 2_655 3_665 ?
Cu3 Cu4 Cu3 53.67(5) 2_655 . ?
Cu3 Cu4 Cu3 53.67(5) 3_665 . ?
Cu3 Cu4 HD 31.42(3) 2_655 . ?
Cu3 Cu4 HD 31.42(3) . . ?
Cu3 Cu4 HD 31.42(3) 3_665 . ?
N2 Cu4 Cu3 107.88(15) 2_655 . ?
N2 Cu4 Cu3 88.91(16) 3_665 3_665 ?
N2 Cu4 Cu3 142.56(17) . 2_655 ?
N2 Cu4 Cu3 142.56(17) 3_665 . ?
N2 Cu4 Cu3 107.88(15) 3_665 2_655 ?
N2 Cu4 Cu3 88.91(16) . . ?
N2 Cu4 Cu3 88.91(16) 2_655 2_655 ?
N2 Cu4 Cu3 142.56(17) 2_655 3_665 ?
N2 Cu4 Cu3 107.88(15) . 3_665 ?
N2 Cu4 HD 115.00(16) 2_655 . ?
N2 Cu4 HD 115.00(16) 3_665 . ?
N2 Cu4 HD 115.00(16) . . ?
N2 Cu4 N2 103.42(19) 2_655 . ?
N2 Cu4 N2 103.42(19) 3_665 . ?
N2 Cu4 N2 103.41(19) 2_655 3_665 ?
Cu6 Cu5 Cu6 53.59(5) 2 3 ?
Cu6 Cu5 Cu6 53.60(5) . 3 ?
Cu6 Cu5 Cu6 53.59(5) 2 . ?
Cu6 Cu5 HE 31.37(3) 3 . ?
Cu6 Cu5 HE 31.37(3) 2 . ?
Cu6 Cu5 HE 31.37(3) . . ?
N3 Cu5 Cu6 142.05(17) . 2 ?
N3 Cu5 Cu6 88.52(16) 2 2 ?
N3 Cu5 Cu6 108.35(16) 3 2 ?
N3 Cu5 Cu6 108.35(16) 2 . ?
N3 Cu5 Cu6 142.05(17) 3 . ?
N3 Cu5 Cu6 88.52(16) . . ?
N3 Cu5 Cu6 88.52(16) 3 3 ?
N3 Cu5 Cu6 142.05(17) 2 3 ?
N3 Cu5 Cu6 108.35(15) . 3 ?
N3 Cu5 HE 114.88(16) 2 . ?
N3 Cu5 HE 114.88(16) 3 . ?
N3 Cu5 HE 114.88(16) . . ?
N3 Cu5 N3 103.57(19) . 3 ?
N3 Cu5 N3 103.57(19) . 2 ?
N3 Cu5 N3 103.57(19) 3 2 ?
Cu5 Cu6 HE 36(4) . . ?
Cu5 Cu6 HF 154(3) . . ?
Cu6 Cu6 Cu5 123.98(4) 6_556 . ?
Cu6 Cu6 Cu5 63.20(2) 3 . ?
Cu6 Cu6 Cu5 123.98(4) 5_556 . ?
Cu6 Cu6 Cu5 63.20(2) 2 . ?
Cu6 Cu6 Cu6 60.80(3) 3 5_556 ?
Cu6 Cu6 Cu6 60.0 2 3 ?
Cu6 Cu6 Cu6 58.39(6) 5_556 6_556 ?
Cu6 Cu6 Cu6 60.80(3) 2 6_556 ?
Cu6 Cu6 Cu6 90.0 3 6_556 ?
Cu6 Cu6 Cu6 90.0 2 5_556 ?
Cu6 Cu6 HE 37(2) 2 . ?
Cu6 Cu6 HE 93(3) 5_556 . ?
Cu6 Cu6 HE 37(2) 3 . ?
Cu6 Cu6 HE 93(3) 6_556 . ?
Cu6 Cu6 HF 94(3) 3 . ?
Cu6 Cu6 HF 37.0(19) 6_556 . ?
Cu6 Cu6 HF 37.1(19) 5_556 . ?
Cu6 Cu6 HF 94(3) 2 . ?
HE Cu6 HF 118(5) . . ?
P3 Cu6 Cu5 81.79(6) . . ?
P3 Cu6 Cu6 139.45(7) . 6_556 ?
P3 Cu6 Cu6 136.59(7) . 5_556 ?
P3 Cu6 Cu6 130.53(7) . 3 ?
P3 Cu6 Cu6 133.17(7) . 2 ?
P3 Cu6 HE 118(4) . . ?
P3 Cu6 HF 124(3) . . ?
C1 P1 Cu2 111.2(2) . . ?
C1 P1 C12' 98.0(19) . . ?
C6 P1 Cu2 113.5(2) . . ?
C6 P1 C1 105.1(3) . . ?
C6 P1 C12' 101.8(19) . . ?
C12 P1 Cu2 114.6(5) . . ?
C12 P1 C1 103.8(8) . . ?
C12 P1 C6 107.7(9) . . ?
C12' P1 Cu2 124.8(10) . . ?
C18 P2 Cu3 113.5(2) . . ?
C23 P2 Cu3 111.8(3) . . ?
C23 P2 C18 102.8(4) . . ?
C23 P2 C29 106.9(3) . . ?
C29 P2 Cu3 116.5(3) . . ?
C29 P2 C18 104.1(3) . . ?
C35 P3 Cu6 113.8(2) . . ?
C40 P3 Cu6 112.8(3) . . ?
C40 P3 C35 104.0(3) . . ?
C46 P3 Cu6 116.4(3) . . ?
C46 P3 C35 102.8(4) . . ?
C46 P3 C40 105.7(3) . . ?
C1 N1 Cu1 125.8(4) . . ?
C1 N1 C5 116.9(5) . . ?
C5 N1 Cu1 117.0(4) . . ?
C18 N2 Cu4 125.0(5) . . ?
C22 N2 Cu4 118.6(5) . . ?
C22 N2 C18 116.5(6) . . ?
C35 N3 Cu5 125.3(5) . . ?
C39 N3 Cu5 117.7(5) . . ?
C39 N3 C35 117.1(6) . . ?
N1 C1 P1 114.2(5) . . ?
N1 C1 C2 122.1(6) . . ?
C2 C1 P1 123.7(5) . . ?
C1 C2 H2 120.0 . . ?
C3 C2 C1 119.9(6) . . ?
C3 C2 H2 120.0 . . ?
C2 C3 H3 120.9 . . ?
C4 C3 C2 118.2(6) . . ?
C4 C3 H3 120.9 . . ?
C3 C4 H4 120.4 . . ?
C5 C4 C3 119.1(6) . . ?
C5 C4 H4 120.4 . . ?
N1 C5 C4 123.7(6) . . ?
N1 C5 H5 118.1 . . ?
C4 C5 H5 118.1 . . ?
C7 C6 P1 118.5(5) . . ?
C7 C6 C11 119.5(7) . . ?
C11 C6 P1 121.5(6) . . ?
C6 C7 H7 119.5 . . ?
C6 C7 C8 121.0(8) . . ?
C8 C7 H7 119.5 . . ?
C7 C8 H8 120.2 . . ?
C9 C8 C7 119.6(8) . . ?
C9 C8 H8 120.2 . . ?
C8 C9 H9 119.8 . . ?
C10 C9 C8 120.4(8) . . ?
C10 C9 H9 119.8 . . ?
C9 C10 H10 119.7 . . ?
C9 C10 C11 120.6(8) . . ?
C11 C10 H10 119.7 . . ?
C6 C11 C10 118.9(8) . . ?
C6 C11 H11 120.6 . . ?
C10 C11 H11 120.6 . . ?
C13 C12 P1 118.4(11) . . ?
C17 C12 P1 123.3(10) . . ?
C17 C12 C13 118.2(12) . . ?
C12 C13 H13 120.5 . . ?
C14 C13 C12 118.9(14) . . ?
C14 C13 H13 120.5 . . ?
C13 C14 H14 118.7 . . ?
C15 C14 C13 122.5(15) . . ?
C15 C14 H14 118.7 . . ?
C14 C15 H15 119.9 . . ?
C14 C15 C16 120.2(14) . . ?
C16 C15 H15 119.9 . . ?
C15 C16 H16 120.5 . . ?
C15 C16 C17 118.9(15) . . ?
C17 C16 H16 120.5 . . ?
C12 C17 C16 121.2(14) . . ?
C12 C17 H17 119.4 . . ?
C16 C17 H17 119.4 . . ?
C13' C12' P1 121(2) . . ?
C17' C12' P1 121.7(19) . . ?
C17' C12' C13' 117(2) . . ?
C12' C13' H13' 119.0 . . ?
C14' C13' C12' 122(2) . . ?
C14' C13' H13' 119.0 . . ?
C13' C14' H14' 119.8 . . ?
C15' C14' C13' 120(3) . . ?
C15' C14' H14' 119.8 . . ?
C14' C15' H15' 120.2 . . ?
C14' C15' C16' 120(2) . . ?
C16' C15' H15' 120.2 . . ?
C15' C16' H16' 119.4 . . ?
C15' C16' C17' 121(2) . . ?
C17' C16' H16' 119.4 . . ?
C12' C17' C16' 119(2) . . ?
C12' C17' H17' 120.4 . . ?
C16' C17' H17' 120.4 . . ?
N2 C18 P2 114.0(5) . . ?
N2 C18 C19 123.2(7) . . ?
C19 C18 P2 122.8(6) . . ?
C18 C19 H19 120.5 . . ?
C18 C19 C20 118.9(7) . . ?
C20 C19 H19 120.5 . . ?
C19 C20 H20 120.7 . . ?
C21 C20 C19 118.5(7) . . ?
C21 C20 H20 120.7 . . ?
C20 C21 H21 120.8 . . ?
C20 C21 C22 118.4(7) . . ?
C22 C21 H21 120.8 . . ?
N2 C22 C21 124.4(7) . . ?
N2 C22 H22 117.8 . . ?
C21 C22 H22 117.8 . . ?
C24 C23 P2 123.5(6) . . ?
C24 C23 C28 118.1(8) . . ?
C28 C23 P2 117.9(6) . . ?
C23 C24 H24 120.2 . . ?
C25 C24 C23 119.7(8) . . ?
C25 C24 H24 120.2 . . ?
C24 C25 H25 119.7 . . ?
C26 C25 C24 120.5(8) . . ?
C26 C25 H25 119.7 . . ?
C25 C26 H26 119.6 . . ?
C27 C26 C25 120.8(9) . . ?
C27 C26 H26 119.6 . . ?
C26 C27 H27 120.4 . . ?
C26 C27 C28 119.1(9) . . ?
C28 C27 H27 120.4 . . ?
C23 C28 H28 119.2 . . ?
C27 C28 C23 121.6(8) . . ?
C27 C28 H28 119.2 . . ?
C30 C29 P2 123.0(6) . . ?
C30 C29 C34 119.6(8) . . ?
C34 C29 P2 117.4(6) . . ?
C29 C30 H30 120.1 . . ?
C29 C30 C31 119.8(8) . . ?
C31 C30 H30 120.1 . . ?
C30 C31 H31 119.6 . . ?
C32 C31 C30 120.8(9) . . ?
C32 C31 H31 119.6 . . ?
C31 C32 H32 120.2 . . ?
C31 C32 C33 119.6(9) . . ?
C33 C32 H32 120.2 . . ?
C32 C33 H33 119.6 . . ?
C32 C33 C34 120.8(9) . . ?
C34 C33 H33 119.6 . . ?
C29 C34 C33 119.4(9) . . ?
C29 C34 H34 120.3 . . ?
C33 C34 H34 120.3 . . ?
N3 C35 P3 113.9(5) . . ?
N3 C35 C36 122.1(7) . . ?
C36 C35 P3 124.0(6) . . ?
C35 C36 H36 119.4 . . ?
C35 C36 C37 121.2(7) . . ?
C37 C36 H36 119.4 . . ?
C36 C37 H37 121.3 . . ?
C38 C37 C36 117.5(7) . . ?
C38 C37 H37 121.3 . . ?
C37 C38 H38 120.3 . . ?
C37 C38 C39 119.3(7) . . ?
C39 C38 H38 120.3 . . ?
N3 C39 C38 122.8(7) . . ?
N3 C39 H39 118.6 . . ?
C38 C39 H39 118.6 . . ?
C41 C40 P3 123.3(6) . . ?
C41 C40 C45 119.5(7) . . ?
C45 C40 P3 116.9(6) . . ?
C40 C41 H41 120.1 . . ?
C40 C41 C42 119.7(8) . . ?
C42 C41 H41 120.1 . . ?
C41 C42 H42 120.0 . . ?
C43 C42 C41 120.0(8) . . ?
C43 C42 H42 120.0 . . ?
C42 C43 H43 120.0 . . ?
C44 C43 C42 119.9(8) . . ?
C44 C43 H43 120.0 . . ?
C43 C44 H44 120.2 . . ?
C45 C44 C43 119.6(9) . . ?
C45 C44 H44 120.2 . . ?
C40 C45 H45 119.3 . . ?
C44 C45 C40 121.4(8) . . ?
C44 C45 H45 119.3 . . ?
C47 C46 P3 118.1(7) . . ?
C51 C46 P3 123.9(6) . . ?
C51 C46 C47 118.0(8) . . ?
C46 C47 H47 120.3 . . ?
C48 C47 C46 119.3(9) . . ?
C48 C47 H47 120.3 . . ?
C47 C48 H48 119.5 . . ?
C49 C48 C47 121.0(9) . . ?
C49 C48 H48 119.5 . . ?
C48 C49 H49 119.7 . . ?
C48 C49 C50 120.5(9) . . ?
C50 C49 H49 119.7 . . ?
C49 C50 H50 119.5 . . ?
C51 C50 C49 121.0(9) . . ?
C51 C50 H50 119.5 . . ?
C46 C51 H51 119.9 . . ?
C50 C51 C46 120.2(8) . . ?
C50 C51 H51 119.9 . . ?
H52A C52 H52B 107.7 . . ?
Cl1 C52 H52A 108.9 . . ?
Cl1 C52 H52B 108.9 . . ?
Cl2 C52 H52A 108.9 . . ?
Cl2 C52 H52B 108.9 . . ?
Cl2 C52 Cl1 113.2(7) . . ?
F1 P4 F2 89.0(7) . . ?
F1 P4 F3 89.5(8) . . ?
F1 P4 F4 90.2(7) . . ?
F1 P4 F5 90.4(8) . . ?
F2 P4 F3 89.8(8) . . ?
F4 P4 F2 179.0(9) . . ?
F4 P4 F3 90.7(8) . . ?
F5 P4 F2 90.3(7) . . ?
F5 P4 F3 179.8(10) . . ?
F5 P4 F4 89.2(7) . . ?
F6 P4 F1 178.5(8) . . ?
F6 P4 F2 92.1(9) . . ?
F6 P4 F3 89.5(8) . . ?
F6 P4 F4 88.7(7) . . ?
F6 P4 F5 90.6(8) . . ?
F1' P4' F2' 88.5(13) . . ?
F1' P4' F3' 90.0(13) . . ?
F1' P4' F4' 89.6(14) . . ?
F1' P4' F5' 90.4(13) . . ?
F1' P4' F6' 178.2(15) . . ?
F2' P4' F3' 88.9(12) . . ?
F2' P4' F4' 178.1(16) . . ?
F4' P4' F3' 90.9(12) . . ?
F5' P4' F2' 91.4(12) . . ?
F5' P4' F3' 179.5(19) . . ?
F5' P4' F4' 88.9(12) . . ?
F6' P4' F2' 92.7(13) . . ?
F6' P4' F3' 91.4(13) . . ?
F6' P4' F4' 89.2(13) . . ?
F6' P4' F5' 88.2(12) . . ?

loop_
_geom_bond_atom_site_label_1
_geom_bond_atom_site_label_2
_geom_bond_distance
_geom_bond_site_symmetry_2
_geom_bond_publ_flag
Cu1 Cu2 2.7773(18) 2_655 ?
Cu1 Cu2 2.7773(18) . ?
Cu1 Cu2 2.7773(18) 3_665 ?
Cu1 HA 1.639(12) . ?
Cu1 N1 2.137(5) 3_665 ?
Cu1 N1 2.137(5) . ?
Cu1 N1 2.137(5) 2_655 ?
Cu2 Cu2 2.5576(18) 2_655 ?
Cu2 Cu2 2.5576(18) 3_665 ?
Cu2 Cu3 2.5936(15) . ?
Cu2 Cu3 2.5945(16) 3_665 ?
Cu2 HA 1.640(5) . ?
Cu2 HB 1.485(14) . ?
Cu2 H 1.59(4) . ?
Cu2 HC 1.71(5) . ?
Cu2 P1 2.197(2) . ?
Cu3 Cu3 2.5420(19) 2_655 ?
Cu3 Cu3 2.5420(19) 3_665 ?
Cu3 Cu4 2.8155(19) . ?
Cu3 H 1.59(4) . ?
Cu3 HC 1.70(5) . ?
Cu3 HD 1.649(5) . ?
Cu3 P2 2.194(2) . ?
Cu4 HD 1.650(12) . ?
Cu4 N2 2.111(6) 3_665 ?
Cu4 N2 2.111(5) 2_655 ?
Cu4 N2 2.111(6) . ?
Cu5 Cu6 2.835(2) . ?
Cu5 Cu6 2.835(2) 3 ?
Cu5 Cu6 2.835(2) 2 ?
Cu5 HE 1.81(12) . ?
Cu5 N3 2.115(6) . ?
Cu5 N3 2.115(6) 3 ?
Cu5 N3 2.115(6) 2 ?
Cu6 Cu6 2.5564(18) 3 ?
Cu6 Cu6 2.6202(19) 6_556 ?
Cu6 Cu6 2.6202(19) 5_556 ?
Cu6 Cu6 2.5563(18) 2 ?
Cu6 HE 1.60(5) . ?
Cu6 HF 1.63(4) . ?
Cu6 P3 2.193(2) . ?
P1 C1 1.844(7) . ?
P1 C6 1.821(7) . ?
P1 C12 1.767(14) . ?
P1 C12' 1.91(3) . ?
P2 C18 1.847(8) . ?
P2 C23 1.811(8) . ?
P2 C29 1.813(8) . ?
P3 C35 1.851(7) . ?
P3 C40 1.816(8) . ?
P3 C46 1.810(9) . ?
N1 C1 1.344(8) . ?
N1 C5 1.349(8) . ?
N2 C18 1.350(9) . ?
N2 C22 1.345(9) . ?
N3 C35 1.356(8) . ?
N3 C39 1.339(8) . ?
C1 C2 1.380(9) . ?
C2 H2 0.9500 . ?
C2 C3 1.377(10) . ?
C3 H3 0.9500 . ?
C3 C4 1.376(9) . ?
C4 H4 0.9500 . ?
C4 C5 1.363(9) . ?
C5 H5 0.9500 . ?
C6 C7 1.372(11) . ?
C6 C11 1.392(10) . ?
C7 H7 0.9500 . ?
C7 C8 1.392(11) . ?
C8 H8 0.9500 . ?
C8 C9 1.378(12) . ?
C9 H9 0.9500 . ?
C9 C10 1.354(12) . ?
C10 H10 0.9500 . ?
C10 C11 1.416(11) . ?
C11 H11 0.9500 . ?
C12 C13 1.409(14) . ?
C12 C17 1.384(17) . ?
C13 H13 0.9500 . ?
C13 C14 1.375(18) . ?
C14 H14 0.9500 . ?
C14 C15 1.36(2) . ?
C15 H15 0.9500 . ?
C15 C16 1.36(2) . ?
C16 H16 0.9500 . ?
C16 C17 1.411(15) . ?
C17 H17 0.9500 . ?
C12' C13' 1.40(2) . ?
C12' C17' 1.39(2) . ?
C13' H13' 0.9500 . ?
C13' C14' 1.37(2) . ?
C14' H14' 0.9500 . ?
C14' C15' 1.36(3) . ?
C15' H15' 0.9500 . ?
C15' C16' 1.36(3) . ?
C16' H16' 0.9500 . ?
C16' C17' 1.41(2) . ?
C17' H17' 0.9500 . ?
C18 C19 1.370(10) . ?
C19 H19 0.9500 . ?
C19 C20 1.406(11) . ?
C20 H20 0.9500 . ?
C20 C21 1.374(11) . ?
C21 H21 0.9500 . ?
C21 C22 1.375(10) . ?
C22 H22 0.9500 . ?
C23 C24 1.386(11) . ?
C23 C28 1.395(11) . ?
C24 H24 0.9500 . ?
C24 C25 1.382(12) . ?
C25 H25 0.9500 . ?
C25 C26 1.378(13) . ?
C26 H26 0.9500 . ?
C26 C27 1.351(12) . ?
C27 H27 0.9500 . ?
C27 C28 1.379(12) . ?
C28 H28 0.9500 . ?
C29 C30 1.378(11) . ?
C29 C34 1.396(12) . ?
C30 H30 0.9500 . ?
C30 C31 1.406(12) . ?
C31 H31 0.9500 . ?
C31 C32 1.367(14) . ?
C32 H32 0.9500 . ?
C32 C33 1.373(14) . ?
C33 H33 0.9500 . ?
C33 C34 1.401(13) . ?
C34 H34 0.9500 . ?
C35 C36 1.358(10) . ?
C36 H36 0.9500 . ?
C36 C37 1.377(11) . ?
C37 H37 0.9500 . ?
C37 C38 1.369(11) . ?
C38 H38 0.9500 . ?
C38 C39 1.393(10) . ?
C39 H39 0.9500 . ?
C40 C41 1.368(11) . ?
C40 C45 1.391(11) . ?
C41 H41 0.9500 . ?
C41 C42 1.401(12) . ?
C42 H42 0.9500 . ?
C42 C43 1.387(12) . ?
C43 H43 0.9500 . ?
C43 C44 1.381(13) . ?
C44 H44 0.9500 . ?
C44 C45 1.367(12) . ?
C45 H45 0.9500 . ?
C46 C47 1.434(11) . ?
C46 C51 1.394(11) . ?
C47 H47 0.9500 . ?
C47 C48 1.375(13) . ?
C48 H48 0.9500 . ?
C48 C49 1.348(14) . ?
C49 H49 0.9500 . ?
C49 C50 1.376(12) . ?
C50 H50 0.9500 . ?
C50 C51 1.364(11) . ?
C51 H51 0.9500 . ?
C52 H52A 0.9900 . ?
C52 H52B 0.9900 . ?
C52 Cl1 1.783(13) . ?
C52 Cl2 1.726(15) . ?
P4 F1 1.571(10) . ?
P4 F2 1.586(9) . ?
P4 F3 1.594(9) . ?
P4 F4 1.577(9) . ?
P4 F5 1.571(9) . ?
P4 F6 1.562(11) . ?
P4' F1' 1.551(15) . ?
P4' F2' 1.581(14) . ?
P4' F3' 1.596(14) . ?
P4' F4' 1.582(14) . ?
P4' F5' 1.580(14) . ?
P4' F6' 1.560(16) . ?

loop_
_geom_torsion_atom_site_label_1
_geom_torsion_atom_site_label_2
_geom_torsion_atom_site_label_3
_geom_torsion_atom_site_label_4
_geom_torsion
_geom_torsion_site_symmetry_1
_geom_torsion_site_symmetry_2
_geom_torsion_site_symmetry_3
_geom_torsion_site_symmetry_4
_geom_torsion_publ_flag
Cu1 N1 C1 P1 8.6(7) . . . . ?
Cu1 N1 C1 C2 -171.0(5) . . . . ?
Cu1 N1 C5 C4 172.4(5) . . . . ?
Cu2 P1 C1 N1 -38.3(5) . . . . ?
Cu2 P1 C1 C2 141.3(5) . . . . ?
Cu2 P1 C6 C7 -54.8(6) . . . . ?
Cu2 P1 C6 C11 117.2(6) . . . . ?
Cu2 P1 C12 C13 -13(2) . . . . ?
Cu2 P1 C12 C17 162.7(16) . . . . ?
Cu3 P2 C18 N2 33.8(6) . . . . ?
Cu3 P2 C18 C19 -144.9(6) . . . . ?
Cu3 P2 C23 C24 -115.3(7) . . . . ?
Cu3 P2 C23 C28 56.9(7) . . . . ?
Cu3 P2 C29 C30 -168.6(5) . . . . ?
Cu3 P2 C29 C34 10.7(7) . . . . ?
Cu4 N2 C18 P2 0.3(7) . . . . ?
Cu4 N2 C18 C19 179.0(6) . . . . ?
Cu4 N2 C22 C21 -178.0(6) . . . . ?
Cu5 N3 C35 P3 -1.0(7) . . . . ?
Cu5 N3 C35 C36 -179.0(5) . . . . ?
Cu5 N3 C39 C38 178.1(5) . . . . ?
Cu6 P3 C35 N3 -33.4(6) . . . . ?
Cu6 P3 C35 C36 144.6(6) . . . . ?
Cu6 P3 C40 C41 113.7(7) . . . . ?
Cu6 P3 C40 C45 -59.6(7) . . . . ?
Cu6 P3 C46 C47 -5.5(7) . . . . ?
Cu6 P3 C46 C51 171.8(6) . . . . ?
P1 C1 C2 C3 179.2(5) . . . . ?
P1 C6 C7 C8 172.2(6) . . . . ?
P1 C6 C11 C10 -170.3(6) . . . . ?
P1 C12 C13 C14 177.9(14) . . . . ?
P1 C12 C17 C16 -179.4(15) . . . . ?
P1 C12' C13' C14' 179(4) . . . . ?
P1 C12' C17' C16' -175(3) . . . . ?
P2 C18 C19 C20 178.5(6) . . . . ?
P2 C23 C24 C25 172.6(7) . . . . ?
P2 C23 C28 C27 -175.6(7) . . . . ?
P2 C29 C30 C31 179.9(6) . . . . ?
P2 C29 C34 C33 179.7(6) . . . . ?
P3 C35 C36 C37 -177.1(6) . . . . ?
P3 C40 C41 C42 -173.1(8) . . . . ?
P3 C40 C45 C44 174.7(8) . . . . ?
P3 C46 C47 C48 176.2(6) . . . . ?
P3 C46 C51 C50 -177.5(6) . . . . ?
N1 C1 C2 C3 -1.2(11) . . . . ?
N2 C18 C19 C20 -0.1(12) . . . . ?
N3 C35 C36 C37 0.8(12) . . . . ?
C1 P1 C6 C7 67.0(6) . . . . ?
C1 P1 C6 C11 -121.0(6) . . . . ?
C1 P1 C12 C13 -134.9(17) . . . . ?
C1 P1 C12 C17 41(2) . . . . ?
C1 N1 C5 C4 -1.5(9) . . . . ?
C1 C2 C3 C4 -0.6(11) . . . . ?
C2 C3 C4 C5 1.3(10) . . . . ?
C3 C4 C5 N1 -0.3(10) . . . . ?
C5 N1 C1 P1 -178.1(4) . . . . ?
C5 N1 C1 C2 2.3(9) . . . . ?
C6 P1 C1 N1 -161.5(5) . . . . ?
C6 P1 C1 C2 18.1(7) . . . . ?
C6 P1 C12 C13 114.0(17) . . . . ?
C6 P1 C12 C17 -70(2) . . . . ?
C6 C7 C8 C9 -1.7(12) . . . . ?
C7 C6 C11 C10 1.6(10) . . . . ?
C7 C8 C9 C10 1.7(12) . . . . ?
C8 C9 C10 C11 0.0(12) . . . . ?
C9 C10 C11 C6 -1.7(11) . . . . ?
C11 C6 C7 C8 0.1(11) . . . . ?
C12 P1 C1 N1 85.5(8) . . . . ?
C12 P1 C1 C2 -94.9(9) . . . . ?
C12 P1 C6 C7 177.2(8) . . . . ?
C12 P1 C6 C11 -10.8(9) . . . . ?
C12 C13 C14 C15 -1(2) . . . . ?
C13 C12 C17 C16 -3(3) . . . . ?
C13 C14 C15 C16 2(2) . . . . ?
C14 C15 C16 C17 -4(2) . . . . ?
C15 C16 C17 C12 4(2) . . . . ?
C17 C12 C13 C14 2(3) . . . . ?
C12' P1 C1 N1 93.9(16) . . . . ?
C12' P1 C1 C2 -86.5(17) . . . . ?
C12' P1 C6 C7 168.7(16) . . . . ?
C12' P1 C6 C11 -19.3(16) . . . . ?
C12' C13' C14' C15' -5(7) . . . . ?
C13' C12' C17' C16' 2(8) . . . . ?
C13' C14' C15' C16' 2(6) . . . . ?
C14' C15' C16' C17' 2(5) . . . . ?
C15' C16' C17' C12' -4(6) . . . . ?
C17' C12' C13' C14' 2(8) . . . . ?
C18 P2 C23 C24 122.6(7) . . . . ?
C18 P2 C23 C28 -65.2(7) . . . . ?
C18 P2 C29 C30 -42.8(7) . . . . ?
C18 P2 C29 C34 136.6(6) . . . . ?
C18 N2 C22 C21 1.3(10) . . . . ?
C18 C19 C20 C21 -0.6(11) . . . . ?
C19 C20 C21 C22 1.6(11) . . . . ?
C20 C21 C22 N2 -2.0(11) . . . . ?
C22 N2 C18 P2 -178.9(5) . . . . ?
C22 N2 C18 C19 -0.2(10) . . . . ?
C23 P2 C18 N2 154.8(5) . . . . ?
C23 P2 C18 C19 -23.9(7) . . . . ?
C23 P2 C29 C30 65.5(7) . . . . ?
C23 P2 C29 C34 -115.1(6) . . . . ?
C23 C24 C25 C26 1.0(15) . . . . ?
C24 C23 C28 C27 -3.1(13) . . . . ?
C24 C25 C26 C27 0.0(16) . . . . ?
C25 C26 C27 C28 -2.6(15) . . . . ?
C26 C27 C28 C23 4.1(14) . . . . ?
C28 C23 C24 C25 0.5(13) . . . . ?
C29 P2 C18 N2 -93.9(6) . . . . ?
C29 P2 C18 C19 87.4(7) . . . . ?
C29 P2 C23 C24 13.3(8) . . . . ?
C29 P2 C23 C28 -174.5(7) . . . . ?
C29 C30 C31 C32 -0.1(13) . . . . ?
C30 C29 C34 C33 -0.9(12) . . . . ?
C30 C31 C32 C33 -0.1(14) . . . . ?
C31 C32 C33 C34 -0.2(14) . . . . ?
C32 C33 C34 C29 0.7(13) . . . . ?
C34 C29 C30 C31 0.6(11) . . . . ?
C35 P3 C40 C41 -122.5(8) . . . . ?
C35 P3 C40 C45 64.1(7) . . . . ?
C35 P3 C46 C47 -130.6(6) . . . . ?
C35 P3 C46 C51 46.7(7) . . . . ?
C35 N3 C39 C38 -0.7(10) . . . . ?
C35 C36 C37 C38 -0.3(12) . . . . ?
C36 C37 C38 C39 -0.7(11) . . . . ?
C37 C38 C39 N3 1.2(11) . . . . ?
C39 N3 C35 P3 177.7(5) . . . . ?
C39 N3 C35 C36 -0.3(10) . . . . ?
C40 P3 C35 N3 -156.6(5) . . . . ?
C40 P3 C35 C36 21.4(7) . . . . ?
C40 P3 C46 C47 120.6(6) . . . . ?
C40 P3 C46 C51 -62.1(8) . . . . ?
C40 C41 C42 C43 -1.3(16) . . . . ?
C41 C40 C45 C44 1.1(14) . . . . ?
C41 C42 C43 C44 1.4(17) . . . . ?
C42 C43 C44 C45 -0.3(17) . . . . ?
C43 C44 C45 C40 -0.9(16) . . . . ?
C45 C40 C41 C42 0.0(14) . . . . ?
C46 P3 C35 N3 93.4(6) . . . . ?
C46 P3 C35 C36 -88.6(7) . . . . ?
C46 P3 C40 C41 -14.6(9) . . . . ?
C46 P3 C40 C45 172.0(7) . . . . ?
C46 C47 C48 C49 2.3(13) . . . . ?
C47 C46 C51 C50 -0.2(12) . . . . ?
C47 C48 C49 C50 -1.8(15) . . . . ?
C48 C49 C50 C51 0.3(14) . . . . ?
C49 C50 C51 C46 0.7(13) . . . . ?
C51 C46 C47 C48 -1.3(12) . . . . ?
